data_4080553
loop_
_publ_author_name
'Guernon, Hannah'
'Legault, Claude Y.'

_publ_section_title
;
 N-Acyliminoimidazolium Ylides as Precursors to AnionicN-Heterocyclic
 Carbene Ligands: Control of Topology and Reactivity
;
_journal_issue 6
_journal_name_full Organometallics
_journal_page_first 1988
_journal_paper_doi 10.1021/om400078f
_journal_volume 32
_journal_year 2013
_chemical_formula_sum 'C29 H27 Cl3 F6 N6 Ni O2'
_chemical_formula_weight 770.63
_space_group_crystal_system monoclinic
_space_group_IT_number 14
_space_group_name_Hall '-P 2yn'
_space_group_name_H-M_alt 'P 1 21/n 1'
_symmetry_space_group_name_Hall '-P 2yn'
_symmetry_space_group_name_H-M 'P 1 21/n 1'
_atom_sites_solution_hydrogens geom
_atom_sites_solution_primary direct
_atom_sites_solution_secondary difmap
_audit_creation_method 'APEX2 v2011.8-0'
_cell_angle_alpha 90
_cell_angle_beta 91.157(2)
_cell_angle_gamma 90
_cell_formula_units_Z 4
_cell_length_a 10.2696(2)
_cell_length_b 21.4740(5)
_cell_length_c 14.6214(3)
_cell_measurement_reflns_used 9994
_cell_measurement_temperature 100.(2)
_cell_measurement_theta_max 69.0498
_cell_measurement_theta_min 3.6577
_cell_volume 3223.79(12)
_computing_cell_refinement 'SAINT V7.68A (Bruker AXS, 2009)'
_computing_data_collection 'Bruker Instrument Service v2011.8.1.0'
_computing_data_reduction 'SAINT V7.68A (Bruker AXS, 2009)'
_computing_structure_refinement 'SHELXL-97 (Sheldrick, 2008)'
_computing_structure_solution 'SHELXS-97 (Sheldrick, 2008)'
_diffrn_ambient_temperature 100.(2)
_diffrn_detector_area_resol_mean 8.3333
_diffrn_measured_fraction_theta_full 0.958
_diffrn_measured_fraction_theta_max 0.958
_diffrn_radiation_monochromator none
_diffrn_radiation_type 'Cu K\a'
_diffrn_radiation_wavelength 1.54186
_diffrn_reflns_av_R_equivalents 0.0000
_diffrn_reflns_av_sigmaI/netI 0.0254
_diffrn_reflns_limit_h_max 12
_diffrn_reflns_limit_h_min -12
_diffrn_reflns_limit_k_max 25
_diffrn_reflns_limit_k_min 0
_diffrn_reflns_limit_l_max 17
_diffrn_reflns_limit_l_min 0
_diffrn_reflns_number 5825
_diffrn_reflns_theta_full 69.68
_diffrn_reflns_theta_max 69.68
_diffrn_reflns_theta_min 3.66
_diffrn_source 'ImuS micro--focus source with MX optics'
_exptl_absorpt_coefficient_mu 3.814
_exptl_absorpt_correction_T_max 0.97
_exptl_absorpt_correction_T_min 0.74
_exptl_absorpt_correction_type multi-scan
_exptl_absorpt_process_details 'SADABS V2008/1 (Bruker AXS)'
_exptl_crystal_colour 'clear light yellow'
_exptl_crystal_density_diffrn 1.588
_exptl_crystal_density_method 'not measured'
_exptl_crystal_description Needle
_exptl_crystal_F_000 1568
_exptl_crystal_size_max 0.273
_exptl_crystal_size_mid 0.109
_exptl_crystal_size_min 0.026
_refine_diff_density_max 0.977
_refine_diff_density_min -0.511
_refine_ls_extinction_method none
_refine_ls_goodness_of_fit_ref 1.141
_refine_ls_hydrogen_treatment noref
_refine_ls_matrix_type full
_refine_ls_number_parameters 430
_refine_ls_number_reflns 5825
_refine_ls_number_restraints 0
_refine_ls_restrained_S_all 1.141
_refine_ls_R_factor_all 0.0681
_refine_ls_R_factor_gt 0.0621
_refine_ls_shift/su_max 0.001
_refine_ls_shift/su_mean 0.000
_refine_ls_structure_factor_coef Fsqd
_refine_ls_weighting_details 'calc w=1/[\s^2^(Fo^2^)+(0.0310P)^2^+14.9316P] where P=(Fo^2^+2Fc^2^)/3'
_refine_ls_weighting_scheme calc
_refine_ls_wR_factor_gt 0.1466
_refine_ls_wR_factor_ref 0.1498
_reflns_number_gt 5321
_reflns_number_total 5825
_reflns_threshold_expression >2sigma(I)
_cod_data_source_file om400078f_si_002.cif
_cod_data_source_block complex_4a
_cod_database_code 4080553

loop_
_space_group_symop_operation_xyz
'x, y, z'
'-x+1/2, y+1/2, -z+1/2'
'-x, -y, -z'
'x-1/2, -y-1/2, z-1/2'

loop_
_atom_site_type_symbol
_atom_site_label
_atom_site_fract_x
_atom_site_fract_y
_atom_site_fract_z
_atom_site_U_iso_or_equiv
_atom_site_adp_type
_atom_site_calc_flag
_atom_site_refinement_flags
_atom_site_occupancy
C C1 0.2855(4) 0.0632(2) 0.5615(3) 0.0246(8) Uani d . 1
C C2 0.2391(4) 0.08385(18) 0.4664(3) 0.0214(8) Uani d . 1
C C3 0.1725(3) 0.12031(18) 0.2884(3) 0.0186(8) Uani d . 1
C C4 0.3882(4) 0.1129(2) 0.2572(3) 0.0239(8) Uani d . 1
H H4 0.4785 0.1041 0.2647 0.029 Uiso calc R 1
C C5 0.3282(4) 0.1368(2) 0.1828(3) 0.0249(9) Uani d . 1
H H5 0.3677 0.1486 0.1272 0.03 Uiso calc R 1
C C6 0.1059(4) 0.16814(19) 0.1363(3) 0.0215(8) Uani d . 1
C C7 0.0605(4) 0.22830(19) 0.1496(3) 0.0239(8) Uani d . 1
C C8 -0.0191(4) 0.2538(2) 0.0814(3) 0.0294(9) Uani d . 1
H H8 -0.0537 0.2944 0.0899 0.035 Uiso calc R 1
C C9 -0.0496(4) 0.2221(2) 0.0013(3) 0.0295(9) Uani d . 1
C C10 -0.0009(4) 0.1626(2) -0.0094(3) 0.0264(9) Uani d . 1
H H10 -0.0215 0.1405 -0.0641 0.032 Uiso calc R 1
C C11 0.0768(4) 0.13389(19) 0.0567(3) 0.0230(8) Uani d . 1
C C12 0.0958(5) 0.2651(2) 0.2346(3) 0.0342(10) Uani d . 1
H H12A 0.0678 0.2422 0.2888 0.051 Uiso calc R 1
H H12B 0.0522 0.3057 0.2322 0.051 Uiso calc R 1
H H12C 0.1903 0.2713 0.238 0.051 Uiso calc R 1
C C13 -0.1357(5) 0.2515(3) -0.0715(4) 0.0457(13) Uani d . 1
H H13A -0.0948 0.2898 -0.0935 0.069 Uiso calc R 1
H H13B -0.2206 0.2614 -0.0458 0.069 Uiso calc R 1
H H13C -0.1475 0.2223 -0.1226 0.069 Uiso calc R 1
C C14 0.1212(4) 0.0676(2) 0.0463(3) 0.0294(9) Uani d . 1
H H14A 0.077 0.0489 -0.0069 0.044 Uiso calc R 1
H H14B 0.0999 0.044 0.1014 0.044 Uiso calc R 1
H H14C 0.2156 0.0668 0.0377 0.044 Uiso calc R 1
C C15 -0.2504(4) 0.0867(2) 0.1517(3) 0.0246(9) Uani d . 1
C C16 -0.2038(4) 0.09948(18) 0.2494(3) 0.0199(8) Uani d . 1
C C17 -0.1337(4) 0.11975(18) 0.4333(3) 0.0200(8) Uani d . 1
C C18 -0.3495(4) 0.1132(2) 0.4643(3) 0.0267(9) Uani d . 1
H H18 -0.4406 0.1071 0.4557 0.032 Uiso calc R 1
C C19 -0.2862(4) 0.1273(2) 0.5427(3) 0.0268(9) Uani d . 1
H H19 -0.3242 0.1333 0.6008 0.032 Uiso calc R 1
C C20 -0.0604(4) 0.15236(19) 0.5916(3) 0.0221(8) Uani d . 1
C C21 -0.0110(4) 0.2126(2) 0.5847(3) 0.0248(9) Uani d . 1
C C22 0.0743(4) 0.2323(2) 0.6548(3) 0.0307(10) Uani d . 1
H H22 0.1104 0.273 0.6519 0.037 Uiso calc R 1
C C23 0.1075(4) 0.1946(2) 0.7279(3) 0.0291(9) Uani d . 1
C C24 0.0552(4) 0.1355(2) 0.7323(3) 0.0267(9) Uani d . 1
H H24 0.0776 0.1096 0.7829 0.032 Uiso calc R 1
C C25 -0.0297(4) 0.1127(2) 0.6643(3) 0.0232(8) Uani d . 1
C C26 -0.0449(5) 0.2543(2) 0.5051(3) 0.0322(10) Uani d . 1
H H26A -0.013 0.2357 0.4486 0.048 Uiso calc R 1
H H26B -0.0041 0.2952 0.5144 0.048 Uiso calc R 1
H H26C -0.1396 0.2593 0.5003 0.048 Uiso calc R 1
C C27 0.2030(5) 0.2176(3) 0.8004(3) 0.0399(12) Uani d . 1
H H27A 0.1574 0.2442 0.8439 0.06 Uiso calc R 1
H H27B 0.272 0.2416 0.7714 0.06 Uiso calc R 1
H H27C 0.2413 0.1819 0.8329 0.06 Uiso calc R 1
C C28 -0.0807(4) 0.0471(2) 0.6684(3) 0.0302(9) Uani d . 1
H H28A -0.1739 0.0478 0.6813 0.045 Uiso calc R 1
H H28B -0.0341 0.0241 0.7169 0.045 Uiso calc R 1
H H28C -0.0672 0.0265 0.6095 0.045 Uiso calc R 1
C C29 0.5717(4) 0.0453(2) 0.8620(3) 0.0324(10) Uani d . 1
H H29 0.5851 0.0011 0.8815 0.039 Uiso calc R 1
Cl Cl1 0.71633(12) 0.08669(7) 0.88608(9) 0.0480(3) Uani d . 1
Cl Cl2 0.53536(12) 0.04591(6) 0.74510(8) 0.0406(3) Uani d . 1
Cl Cl3 0.44350(14) 0.07651(8) 0.92522(11) 0.0615(4) Uani d . 1
F F1 0.1993(2) 0.02556(12) 0.60054(17) 0.0303(6) Uani d . 1
F F2 0.3017(2) 0.11241(12) 0.61655(16) 0.0308(6) Uani d . 1
F F3 0.3991(2) 0.03296(13) 0.56027(16) 0.0316(6) Uani d . 1
F F4 -0.3751(2) 0.06868(13) 0.14539(17) 0.0340(6) Uani d . 1
F F5 -0.2403(2) 0.13784(12) 0.10064(16) 0.0319(6) Uani d . 1
F F6 -0.1795(2) 0.04266(13) 0.11281(17) 0.0345(6) Uani d . 1
N N1 0.3272(3) 0.08040(16) 0.4056(2) 0.0220(7) Uani d . 1
N N2 0.2918(3) 0.10351(15) 0.3208(2) 0.0199(7) Uani d . 1
N N3 0.1960(3) 0.14118(16) 0.2031(2) 0.0203(7) Uani d . 1
N N4 -0.2944(3) 0.09573(16) 0.3090(2) 0.0226(7) Uani d . 1
N N5 -0.2558(3) 0.10944(16) 0.3989(2) 0.0205(7) Uani d . 1
N N6 -0.1543(3) 0.13141(16) 0.5232(2) 0.0218(7) Uani d . 1
Ni Ni1 0.01904(6) 0.11561(3) 0.36024(4) 0.01796(17) Uani d . 1
O O1 0.1204(3) 0.10343(14) 0.46502(19) 0.0241(6) Uani d . 1
O O2 -0.0820(2) 0.11294(14) 0.25458(18) 0.0232(6) Uani d . 1

loop_
_atom_site_aniso_label
_atom_site_aniso_U_11
_atom_site_aniso_U_22
_atom_site_aniso_U_33
_atom_site_aniso_U_12
_atom_site_aniso_U_13
_atom_site_aniso_U_23
C1 0.0138(19) 0.035(2) 0.025(2) 0.0022(16) -0.0008(15) 0.0025(17)
C2 0.0113(18) 0.025(2) 0.028(2) -0.0020(14) -0.0025(15) -0.0021(16)
C3 0.0114(17) 0.0237(19) 0.0206(19) -0.0006(14) -0.0005(14) -0.0030(15)
C4 0.0100(18) 0.038(2) 0.024(2) 0.0002(16) 0.0021(15) 0.0003(17)
C5 0.0132(19) 0.041(2) 0.020(2) -0.0015(16) 0.0065(15) 0.0005(17)
C6 0.0117(18) 0.030(2) 0.022(2) -0.0023(15) -0.0009(15) 0.0046(16)
C7 0.020(2) 0.029(2) 0.023(2) -0.0049(16) 0.0019(16) 0.0033(16)
C8 0.024(2) 0.027(2) 0.037(2) 0.0002(17) -0.0036(18) 0.0061(18)
C9 0.022(2) 0.040(2) 0.026(2) -0.0062(18) -0.0031(17) 0.0087(18)
C10 0.019(2) 0.039(2) 0.021(2) -0.0087(17) 0.0003(16) 0.0004(17)
C11 0.0153(19) 0.032(2) 0.022(2) -0.0031(16) 0.0021(15) 0.0018(16)
C12 0.036(3) 0.029(2) 0.037(3) 0.0007(19) -0.003(2) -0.0025(19)
C13 0.041(3) 0.044(3) 0.051(3) -0.003(2) -0.019(2) 0.011(2)
C14 0.022(2) 0.039(2) 0.027(2) 0.0017(18) 0.0038(17) -0.0070(18)
C15 0.0108(18) 0.035(2) 0.028(2) 0.0004(16) 0.0023(15) -0.0040(17)
C16 0.0117(18) 0.025(2) 0.023(2) -0.0002(14) -0.0002(15) 0.0011(15)
C17 0.0116(18) 0.026(2) 0.0225(19) 0.0014(15) -0.0006(14) -0.0012(15)
C18 0.0127(19) 0.041(2) 0.027(2) 0.0007(17) 0.0048(16) 0.0000(18)
C19 0.0136(19) 0.043(3) 0.024(2) 0.0027(17) 0.0060(16) -0.0004(18)
C20 0.0156(19) 0.033(2) 0.0177(19) 0.0018(16) 0.0011(15) -0.0045(16)
C21 0.020(2) 0.032(2) 0.023(2) 0.0030(16) 0.0042(16) -0.0033(17)
C22 0.027(2) 0.030(2) 0.035(2) -0.0051(18) 0.0055(19) -0.0061(18)
C23 0.023(2) 0.041(2) 0.024(2) -0.0017(18) -0.0027(17) -0.0048(18)
C24 0.022(2) 0.041(2) 0.0169(19) 0.0020(18) -0.0023(16) -0.0001(17)
C25 0.0143(18) 0.033(2) 0.022(2) 0.0007(16) 0.0058(15) -0.0018(16)
C26 0.040(3) 0.030(2) 0.027(2) 0.0002(19) -0.0006(19) -0.0005(18)
C27 0.035(3) 0.059(3) 0.025(2) -0.010(2) -0.006(2) -0.006(2)
C28 0.024(2) 0.032(2) 0.034(2) -0.0020(18) -0.0015(18) 0.0041(18)
C29 0.031(2) 0.036(2) 0.030(2) -0.0015(19) -0.0023(19) -0.0012(19)
Cl1 0.0352(6) 0.0596(8) 0.0486(7) -0.0119(6) -0.0131(5) -0.0023(6)
Cl2 0.0450(7) 0.0474(7) 0.0290(6) -0.0097(5) -0.0111(5) 0.0044(5)
Cl3 0.0470(8) 0.0665(9) 0.0717(10) -0.0053(7) 0.0205(7) -0.0279(8)
F1 0.0210(12) 0.0378(14) 0.0321(13) -0.0006(10) 0.0018(10) 0.0103(11)
F2 0.0270(13) 0.0412(14) 0.0241(12) -0.0017(11) -0.0036(10) -0.0032(10)
F3 0.0186(12) 0.0514(16) 0.0247(12) 0.0102(11) -0.0010(9) 0.0045(11)
F4 0.0139(12) 0.0599(17) 0.0281(13) -0.0094(11) -0.0023(10) -0.0072(12)
F5 0.0295(13) 0.0428(15) 0.0233(12) -0.0022(11) -0.0016(10) 0.0036(11)
F6 0.0236(13) 0.0462(15) 0.0336(14) 0.0075(11) -0.0023(10) -0.0145(11)
N1 0.0119(15) 0.0319(18) 0.0222(17) 0.0014(13) -0.0017(13) 0.0005(14)
N2 0.0110(15) 0.0289(17) 0.0197(16) -0.0004(13) -0.0015(12) 0.0012(13)
N3 0.0111(15) 0.0294(18) 0.0205(16) 0.0006(13) -0.0002(12) 0.0000(13)
N4 0.0130(16) 0.0317(18) 0.0229(17) 0.0015(13) -0.0027(13) -0.0021(14)
N5 0.0090(15) 0.0307(18) 0.0218(17) 0.0005(13) 0.0021(12) -0.0005(13)
N6 0.0128(16) 0.0322(18) 0.0205(16) 0.0002(13) 0.0007(13) -0.0018(14)
Ni1 0.0084(3) 0.0273(4) 0.0182(3) 0.0003(2) -0.0001(2) -0.0001(3)
O1 0.0122(13) 0.0369(16) 0.0233(14) 0.0036(11) -0.0010(11) 0.0005(12)
O2 0.0110(13) 0.0407(16) 0.0178(13) -0.0022(11) -0.0016(10) 0.0006(12)

loop_
_atom_type_symbol
_atom_type_description
_atom_type_scat_dispersion_real
_atom_type_scat_dispersion_imag
_atom_type_scat_source
C C 0.0181 0.0091 'International Tables Vol C Tables 4.2.6.8 and 6.1.1.4'
H H 0.0000 0.0000 'International Tables Vol C Tables 4.2.6.8 and 6.1.1.4'
Cl Cl 0.3639 0.7018 'International Tables Vol C Tables 4.2.6.8 and 6.1.1.4'
F F 0.0727 0.0534 'International Tables Vol C Tables 4.2.6.8 and 6.1.1.4'
N N 0.0311 0.0180 'International Tables Vol C Tables 4.2.6.8 and 6.1.1.4'
Ni Ni -3.0029 0.5091 'International Tables Vol C Tables 4.2.6.8 and 6.1.1.4'
O O 0.0492 0.0322 'International Tables Vol C Tables 4.2.6.8 and 6.1.1.4'

loop_
_geom_angle_atom_site_label_1
_geom_angle_atom_site_label_2
_geom_angle_atom_site_label_3
_geom_angle
F1 C1 F3 107.5(3)
F1 C1 F2 107.3(3)
F3 C1 F2 107.1(3)
F1 C1 C2 111.6(3)
F3 C1 C2 112.7(3)
F2 C1 C2 110.5(3)
N1 C2 O1 133.4(4)
N1 C2 C1 113.8(3)
O1 C2 C1 112.8(3)
N3 C3 N2 103.5(3)
N3 C3 Ni1 133.5(3)
N2 C3 Ni1 122.9(3)
C5 C4 N2 106.1(3)
C4 C5 N3 106.6(3)
C7 C6 C11 122.5(4)
C7 C6 N3 119.2(4)
C11 C6 N3 118.1(4)
C6 C7 C8 117.4(4)
C6 C7 C12 121.7(4)
C8 C7 C12 120.8(4)
C9 C8 C7 122.2(4)
C10 C9 C8 118.3(4)
C10 C9 C13 120.9(4)
C8 C9 C13 120.7(4)
C9 C10 C11 122.4(4)
C10 C11 C6 117.1(4)
C10 C11 C14 121.5(4)
C6 C11 C14 121.3(4)
F6 C15 F5 107.3(3)
F6 C15 F4 107.2(3)
F5 C15 F4 106.5(3)
F6 C15 C16 111.4(3)
F5 C15 C16 110.5(3)
F4 C15 C16 113.4(3)
O2 C16 N4 133.5(4)
O2 C16 C15 112.5(3)
N4 C16 C15 114.0(3)
N6 C17 N5 103.2(3)
N6 C17 Ni1 133.8(3)
N5 C17 Ni1 123.0(3)
C19 C18 N5 105.9(3)
C18 C19 N6 107.2(4)
C21 C20 C25 123.0(4)
C21 C20 N6 118.5(4)
C25 C20 N6 118.4(4)
C20 C21 C22 116.8(4)
C20 C21 C26 122.0(4)
C22 C21 C26 121.2(4)
C23 C22 C21 122.1(4)
C22 C23 C24 119.1(4)
C22 C23 C27 119.9(4)
C24 C23 C27 121.0(4)
C23 C24 C25 121.8(4)
C20 C25 C24 117.2(4)
C20 C25 C28 121.9(4)
C24 C25 C28 120.9(4)
Cl2 C29 Cl3 111.4(3)
Cl2 C29 Cl1 110.8(3)
Cl3 C29 Cl1 109.9(3)
C2 N1 N2 115.2(3)
C3 N2 N1 129.1(3)
C3 N2 C4 112.3(3)
N1 N2 C4 118.5(3)
C3 N3 C5 111.5(3)
C3 N3 C6 129.0(3)
C5 N3 C6 119.5(3)
C16 N4 N5 115.3(3)
C17 N5 C18 112.8(3)
C17 N5 N4 128.7(3)
C18 N5 N4 118.6(3)
C17 N6 C19 111.0(3)
C17 N6 C20 127.7(3)
C19 N6 C20 121.0(3)
O2 Ni1 O1 170.10(13)
O2 Ni1 C3 89.85(14)
O1 Ni1 C3 90.35(14)
O2 Ni1 C17 90.87(14)
O1 Ni1 C17 89.90(14)
C3 Ni1 C17 174.29(17)
C2 O1 Ni1 125.1(3)
C16 O2 Ni1 126.0(2)

loop_
_geom_bond_atom_site_label_1
_geom_bond_atom_site_label_2
_geom_bond_distance
C1 F1 1.335(5)
C1 F3 1.335(5)
C1 F2 1.337(5)
C1 C2 1.527(6)
C2 N1 1.284(5)
C2 O1 1.289(5)
C3 N3 1.351(5)
C3 N2 1.354(5)
C3 Ni1 1.914(4)
C4 C5 1.342(6)
C4 N2 1.387(5)
C5 N3 1.398(5)
C6 C7 1.389(6)
C6 C11 1.404(6)
C6 N3 1.452(5)
C7 C8 1.390(6)
C7 C12 1.510(6)
C8 C9 1.384(6)
C9 C10 1.383(6)
C9 C13 1.508(6)
C10 C11 1.386(6)
C11 C14 1.503(6)
C15 F6 1.328(5)
C15 F5 1.332(5)
C15 F4 1.339(4)
C15 C16 1.523(5)
C16 O2 1.285(4)
C16 N4 1.289(5)
C17 N6 1.359(5)
C17 N5 1.359(5)
C17 Ni1 1.918(4)
C18 C19 1.342(6)
C18 N5 1.372(5)
C19 N6 1.392(5)
C20 C21 1.394(6)
C20 C25 1.394(6)
C20 N6 1.446(5)
C21 C22 1.400(6)
C21 C26 1.505(6)
C22 C23 1.378(6)
C23 C24 1.380(6)
C23 C27 1.512(6)
C24 C25 1.397(6)
C25 C28 1.505(6)
C29 Cl2 1.742(5)
C29 Cl3 1.757(5)
C29 Cl1 1.760(5)
N1 N2 1.378(4)
N4 N5 1.397(5)
Ni1 O2 1.845(3)
Ni1 O1 1.854(3)

loop_
_geom_torsion_atom_site_label_1
_geom_torsion_atom_site_label_2
_geom_torsion_atom_site_label_3
_geom_torsion_atom_site_label_4
_geom_torsion
F1 C1 C2 N1 -134.5(4)
F3 C1 C2 N1 -13.5(5)
F2 C1 C2 N1 106.3(4)
F1 C1 C2 O1 48.0(5)
F3 C1 C2 O1 169.0(3)
F2 C1 C2 O1 -71.2(4)
N2 C4 C5 N3 -0.3(5)
C11 C6 C7 C8 1.5(6)
N3 C6 C7 C8 176.1(4)
C11 C6 C7 C12 -178.3(4)
N3 C6 C7 C12 -3.8(6)
C6 C7 C8 C9 -2.1(6)
C12 C7 C8 C9 177.7(4)
C7 C8 C9 C10 1.4(6)
C7 C8 C9 C13 -179.6(4)
C8 C9 C10 C11 -0.1(6)
C13 C9 C10 C11 -179.0(4)
C9 C10 C11 C6 -0.5(6)
C9 C10 C11 C14 175.8(4)
C7 C6 C11 C10 -0.3(6)
N3 C6 C11 C10 -174.9(3)
C7 C6 C11 C14 -176.6(4)
N3 C6 C11 C14 8.8(5)
F6 C15 C16 O2 54.8(5)
F5 C15 C16 O2 -64.5(4)
F4 C15 C16 O2 175.9(3)
F6 C15 C16 N4 -126.4(4)
F5 C15 C16 N4 114.3(4)
F4 C15 C16 N4 -5.3(5)
N5 C18 C19 N6 -0.3(5)
C25 C20 C21 C22 0.7(6)
N6 C20 C21 C22 176.7(4)
C25 C20 C21 C26 179.5(4)
N6 C20 C21 C26 -4.5(6)
C20 C21 C22 C23 -0.6(6)
C26 C21 C22 C23 -179.4(4)
C21 C22 C23 C24 0.0(7)
C21 C22 C23 C27 178.3(4)
C22 C23 C24 C25 0.4(6)
C27 C23 C24 C25 -177.8(4)
C21 C20 C25 C24 -0.3(6)
N6 C20 C25 C24 -176.2(3)
C21 C20 C25 C28 -177.7(4)
N6 C20 C25 C28 6.3(6)
C23 C24 C25 C20 -0.3(6)
C23 C24 C25 C28 177.2(4)
O1 C2 N1 N2 1.9(7)
C1 C2 N1 N2 -174.9(3)
N3 C3 N2 N1 178.2(4)
Ni1 C3 N2 N1 0.7(6)
N3 C3 N2 C4 -0.7(4)
Ni1 C3 N2 C4 -178.1(3)
C2 N1 N2 C3 -11.4(6)
C2 N1 N2 C4 167.4(4)
C5 C4 N2 C3 0.6(5)
C5 C4 N2 N1 -178.4(3)
N2 C3 N3 C5 0.5(4)
Ni1 C3 N3 C5 177.5(3)
N2 C3 N3 C6 -176.9(4)
Ni1 C3 N3 C6 0.1(6)
C4 C5 N3 C3 -0.1(5)
C4 C5 N3 C6 177.5(4)
C7 C6 N3 C3 73.3(5)
C11 C6 N3 C3 -111.9(5)
C7 C6 N3 C5 -103.9(4)
C11 C6 N3 C5 70.9(5)
O2 C16 N4 N5 0.7(7)
C15 C16 N4 N5 -177.7(3)
N6 C17 N5 C18 -1.1(5)
Ni1 C17 N5 C18 178.3(3)
N6 C17 N5 N4 179.3(4)
Ni1 C17 N5 N4 -1.3(6)
C19 C18 N5 C17 0.9(5)
C19 C18 N5 N4 -179.4(4)
C16 N4 N5 C17 -7.6(6)
C16 N4 N5 C18 172.8(4)
N5 C17 N6 C19 0.8(4)
Ni1 C17 N6 C19 -178.5(3)
N5 C17 N6 C20 -172.5(4)
Ni1 C17 N6 C20 8.2(7)
C18 C19 N6 C17 -0.3(5)
C18 C19 N6 C20 173.5(4)
C21 C20 N6 C17 68.5(5)
C25 C20 N6 C17 -115.3(4)
C21 C20 N6 C19 -104.2(5)
C25 C20 N6 C19 71.9(5)
N3 C3 Ni1 O2 25.9(4)
N2 C3 Ni1 O2 -157.6(3)
N3 C3 Ni1 O1 -164.0(4)
N2 C3 Ni1 O1 12.5(3)
N3 C3 Ni1 C17 -71.5(17)
N2 C3 Ni1 C17 105.1(16)
N6 C17 Ni1 O2 -169.5(4)
N5 C17 Ni1 O2 11.2(3)
N6 C17 Ni1 O1 20.3(4)
N5 C17 Ni1 O1 -158.9(3)
N6 C17 Ni1 C3 -72.3(17)
N5 C17 Ni1 C3 108.5(16)
N1 C2 O1 Ni1 17.5(6)
C1 C2 O1 Ni1 -165.7(3)
O2 Ni1 O1 C2 70.6(8)
C3 Ni1 O1 C2 -20.6(3)
C17 Ni1 O1 C2 165.1(3)
N4 C16 O2 Ni1 14.9(7)
C15 C16 O2 Ni1 -166.7(3)
O1 Ni1 O2 C16 77.0(8)
C3 Ni1 O2 C16 168.2(3)
C17 Ni1 O2 C16 -17.4(3)
